data_1556275
loop_
_publ_author_name
'Sahoo, Pathik'
'Puranik, Vedavati G.'
'Patra, A. K.'
'Sastry, P. U.'
'Dastidar, Parthasarathi'

_publ_section_title
;
 Ferrocene based organometallic gelators: a supramolecular synthon
 approach
;
_journal_issue 7
_journal_name_full 'Soft Matter'
_journal_page_first 3634
_journal_paper_doi 10.1039/c0sm01148g
_journal_volume 7
_journal_year 2011
_chemical_formula_moiety '2(C12 H28 N), C12 H8 Fe O4'
_chemical_formula_sum 'C36 H64 Fe N2 O4'
_chemical_formula_weight 644.74
_space_group_IT_number 2
_space_group_name_Hall '-P 1'
_space_group_name_H-M_alt 'P -1'
_symmetry_cell_setting triclinic
_symmetry_space_group_name_Hall '-P 1'
_symmetry_space_group_name_H-M 'P -1'
_atom_sites_solution_hydrogens geom
_atom_sites_solution_primary direct
_atom_sites_solution_secondary difmap
_audit_creation_method SHELXL-97
_cell_angle_alpha 74.333(3)
_cell_angle_beta 86.777(3)
_cell_angle_gamma 88.341(3)
_cell_formula_units_Z 1
_cell_length_a 6.3523(10)
_cell_length_b 9.7708(15)
_cell_length_c 15.689(3)
_cell_measurement_temperature 100(2)
_cell_volume 936.0(3)
_computing_cell_refinement 'BRUKER AXS SMART 3'
_computing_data_collection 'BRUKER AXS SMART 3'
_computing_data_reduction 'BRUKER AXS SAINT'
_computing_molecular_graphics 'BRUKER SHELXLTL'
_computing_publication_material 'MERCURY 1.4'
_computing_structure_refinement 'SHELXL-97 (Sheldrick, 1997)'
_computing_structure_solution 'SHELXS-97 (Sheldrick, 1990)'
_diffrn_ambient_temperature 100(2)
_diffrn_detector_area_resol_mean 3
_diffrn_measured_fraction_theta_full 0.998
_diffrn_measured_fraction_theta_max 0.998
_diffrn_measurement_device_type 'BRUKER CCD AREA DETECTOR'
_diffrn_measurement_method 'PHI-OMEGA SCAN'
_diffrn_radiation_monochromator graphite
_diffrn_radiation_source 'fine-focus sealed tube'
_diffrn_radiation_type MoK\a
_diffrn_radiation_wavelength 0.71073
_diffrn_reflns_av_R_equivalents 0.0283
_diffrn_reflns_av_sigmaI/netI 0.0335
_diffrn_reflns_limit_h_max 7
_diffrn_reflns_limit_h_min -7
_diffrn_reflns_limit_k_max 11
_diffrn_reflns_limit_k_min -11
_diffrn_reflns_limit_l_max 18
_diffrn_reflns_limit_l_min -18
_diffrn_reflns_number 9154
_diffrn_reflns_theta_full 25.00
_diffrn_reflns_theta_max 25.00
_diffrn_reflns_theta_min 1.35
_exptl_absorpt_coefficient_mu 0.439
_exptl_absorpt_correction_T_max 0.9330
_exptl_absorpt_correction_T_min 0.8758
_exptl_absorpt_correction_type multi-scan
_exptl_absorpt_process_details SADABS
_exptl_crystal_colour BROWN
_exptl_crystal_density_diffrn 1.144
_exptl_crystal_density_method 'not measured'
_exptl_crystal_description NIDDLE
_exptl_crystal_F_000 352
_exptl_crystal_size_max 0.31
_exptl_crystal_size_mid 0.24
_exptl_crystal_size_min 0.16
_refine_diff_density_max 0.348
_refine_diff_density_min -0.258
_refine_diff_density_rms 0.105
_refine_ls_extinction_method none
_refine_ls_goodness_of_fit_ref 0.859
_refine_ls_hydrogen_treatment constr
_refine_ls_matrix_type full
_refine_ls_number_parameters 198
_refine_ls_number_reflns 3298
_refine_ls_number_restraints 0
_refine_ls_restrained_S_all 0.859
_refine_ls_R_factor_all 0.0592
_refine_ls_R_factor_gt 0.0484
_refine_ls_shift/su_max 0.000
_refine_ls_shift/su_mean 0.000
_refine_ls_structure_factor_coef Fsqd
_refine_ls_weighting_details 'calc w=1/[\s^2^(Fo^2^)+(0.1000P)^2^+0.3275P] where P=(Fo^2^+2Fc^2^)/3'
_refine_ls_weighting_scheme calc
_refine_ls_wR_factor_gt 0.1214
_refine_ls_wR_factor_ref 0.1368
_reflns_number_gt 2859
_reflns_number_total 3298
_reflns_threshold_expression >2sigma(I)
_cod_data_source_file c0sm01148g.txt
_cod_data_source_block pso727l
_cod_depositor_comments
;
The following automatic conversions were performed:

data item '_exptl_absorpt_correction_type' value 'MULTI-SCAN' was
changed to 'multi-scan' in accordance with the
/home/saulius/struct/COD-crude-data/automatic-downloads/DataCite-retrospective/RSC/depositions/lib/dictionaries/cif_core.dic
dictionary named 'cif_core.dic' version 2.4.2 last updated on
2011-04-26.

data item '_symmetry_cell_setting' value 'TRICLINIC' was changed to
'triclinic' in accordance with the
/home/saulius/struct/COD-crude-data/automatic-downloads/DataCite-retrospective/RSC/depositions/lib/dictionaries/cif_core.dic
dictionary named 'cif_core.dic' version 2.4.2 last updated on
2011-04-26.

Automatic conversion script
Id: cif_fix_values 6909 2019-04-08 15:41:33Z antanas 
;
_cod_original_sg_symbol_H-M P-1
_cod_database_code 1556275

loop_
_symmetry_equiv_pos_as_xyz
'x, y, z'
'-x, -y, -z'

loop_
_atom_site_label
_atom_site_type_symbol
_atom_site_fract_x
_atom_site_fract_y
_atom_site_fract_z
_atom_site_U_iso_or_equiv
_atom_site_adp_type
_atom_site_occupancy
_atom_site_symmetry_multiplicity
_atom_site_calc_flag
_atom_site_refinement_flags
Fe1 Fe 0.5000 0.5000 0.0000 0.0454(2) Uani 1 2 d S
O2 O 0.0320(3) 0.7220(2) 0.04878(16) 0.0718(6) Uani 1 1 d .
O3 O 0.3285(3) 0.82727(19) 0.06090(13) 0.0603(5) Uani 1 1 d .
C4 C 0.2211(4) 0.7183(3) 0.06510(17) 0.0500(6) Uani 1 1 d .
C5 C 0.3279(4) 0.5764(3) 0.09023(16) 0.0482(6) Uani 1 1 d .
C9 C 0.2408(4) 0.4474(3) 0.08384(18) 0.0586(7) Uani 1 1 d .
H9 H 0.0978 0.4354 0.0667 0.070 Uiso 1 1 calc R
C6 C 0.5384(4) 0.5458(3) 0.11677(18) 0.0578(6) Uani 1 1 d .
H6 H 0.6377 0.6142 0.1266 0.069 Uiso 1 1 calc R
C8 C 0.3972(5) 0.3403(3) 0.1052(2) 0.0704(9) Uani 1 1 d .
H8 H 0.3819 0.2407 0.1054 0.084 Uiso 1 1 calc R
C7 C 0.5796(5) 0.4007(3) 0.12596(19) 0.0687(8) Uani 1 1 d .
H7 H 0.7129 0.3504 0.1430 0.082 Uiso 1 1 calc R
N10 N -0.2696(3) -0.0850(2) 0.06437(16) 0.0591(6) Uani 1 1 d .
H10A H -0.2630 -0.0008 0.0244 0.089 Uiso 1 1 calc R
H10B H -0.3853 -0.1295 0.0576 0.089 Uiso 1 1 calc R
H10C H -0.1564 -0.1372 0.0569 0.089 Uiso 1 1 calc R
C19 C 0.5656(5) 0.2883(4) 0.5814(2) 0.0815(9) Uani 1 1 d .
H19A H 0.4507 0.3515 0.5900 0.098 Uiso 1 1 calc R
H19B H 0.5472 0.1991 0.6267 0.098 Uiso 1 1 calc R
C21 C 0.7861(6) 0.3810(4) 0.6835(2) 0.0895(10) Uani 1 1 d .
H21A H 0.7690 0.2922 0.7293 0.107 Uiso 1 1 calc R
H21B H 0.6711 0.4442 0.6921 0.107 Uiso 1 1 calc R
C11 C -0.2763(5) -0.0643(4) 0.1545(2) 0.0709(8) Uani 1 1 d .
H11A H -0.2917 -0.1558 0.1978 0.085 Uiso 1 1 calc R
H11B H -0.3985 -0.0060 0.1620 0.085 Uiso 1 1 calc R
C12 C -0.0818(5) 0.0053(3) 0.1712(2) 0.0675(8) Uani 1 1 d .
H12A H -0.0683 0.0976 0.1286 0.081 Uiso 1 1 calc R
H12B H 0.0405 -0.0519 0.1623 0.081 Uiso 1 1 calc R
C13 C -0.0844(5) 0.0243(4) 0.2643(2) 0.0740(8) Uani 1 1 d .
H13A H -0.2035 0.0847 0.2725 0.089 Uiso 1 1 calc R
H13B H -0.1035 -0.0675 0.3070 0.089 Uiso 1 1 calc R
C17 C 0.3440(5) 0.1977(4) 0.4776(2) 0.0787(9) Uani 1 1 d .
H17A H 0.3242 0.1081 0.5224 0.094 Uiso 1 1 calc R
H17B H 0.2294 0.2611 0.4862 0.094 Uiso 1 1 calc R
C15 C 0.1247(5) 0.1082(4) 0.3736(2) 0.0750(8) Uani 1 1 d .
H15A H 0.1074 0.0166 0.4167 0.090 Uiso 1 1 calc R
H15B H 0.0086 0.1693 0.3839 0.090 Uiso 1 1 calc R
C18 C 0.5496(5) 0.2608(4) 0.4918(2) 0.0799(9) Uani 1 1 d .
H18A H 0.6639 0.1969 0.4835 0.096 Uiso 1 1 calc R
H18B H 0.5697 0.3499 0.4465 0.096 Uiso 1 1 calc R
C16 C 0.3295(5) 0.1719(4) 0.3881(2) 0.0783(9) Uani 1 1 d .
H16A H 0.4446 0.1089 0.3794 0.094 Uiso 1 1 calc R
H16B H 0.3487 0.2616 0.3433 0.094 Uiso 1 1 calc R
C14 C 0.1136(5) 0.0887(4) 0.2821(2) 0.0777(9) Uani 1 1 d .
H14A H 0.1303 0.1808 0.2395 0.093 Uiso 1 1 calc R
H14B H 0.2319 0.0291 0.2719 0.093 Uiso 1 1 calc R
C20 C 0.7701(5) 0.3524(4) 0.5942(2) 0.0812(9) Uani 1 1 d .
H20A H 0.7889 0.4412 0.5486 0.097 Uiso 1 1 calc R
H20B H 0.8848 0.2888 0.5860 0.097 Uiso 1 1 calc R
C22 C 0.9919(6) 0.4465(5) 0.6948(3) 0.1062(13) Uani 1 1 d .
H22A H 1.1070 0.3851 0.6861 0.159 Uiso 1 1 calc R
H22B H 0.9928 0.4589 0.7534 0.159 Uiso 1 1 calc R
H22C H 1.0065 0.5373 0.6519 0.159 Uiso 1 1 calc R

loop_
_atom_site_aniso_label
_atom_site_aniso_U_11
_atom_site_aniso_U_22
_atom_site_aniso_U_33
_atom_site_aniso_U_23
_atom_site_aniso_U_13
_atom_site_aniso_U_12
Fe1 0.0427(3) 0.0355(3) 0.0542(3) -0.0087(2) 0.0127(2) 0.00261(19)
O2 0.0399(10) 0.0699(12) 0.1156(17) -0.0419(12) -0.0122(10) 0.0117(9)
O3 0.0462(10) 0.0503(10) 0.0885(13) -0.0257(9) -0.0064(9) 0.0040(8)
C4 0.0405(13) 0.0561(15) 0.0572(15) -0.0228(12) 0.0005(11) 0.0053(11)
C5 0.0419(12) 0.0506(14) 0.0520(14) -0.0163(11) 0.0081(10) 0.0049(10)
C9 0.0511(14) 0.0535(15) 0.0694(17) -0.0171(13) 0.0207(12) -0.0088(12)
C6 0.0535(15) 0.0584(16) 0.0605(16) -0.0154(12) -0.0030(12) 0.0097(12)
C8 0.088(2) 0.0406(14) 0.0706(18) -0.0025(12) 0.0330(16) -0.0005(14)
C7 0.0695(18) 0.0610(17) 0.0624(17) 0.0014(13) 0.0084(14) 0.0237(15)
N10 0.0431(11) 0.0566(13) 0.0800(16) -0.0222(11) -0.0068(10) 0.0066(10)
C19 0.080(2) 0.092(2) 0.074(2) -0.0290(18) 0.0058(16) -0.0010(18)
C21 0.093(3) 0.103(3) 0.076(2) -0.032(2) 0.0020(18) -0.001(2)
C11 0.0599(17) 0.076(2) 0.079(2) -0.0254(16) 0.0059(14) 0.0026(15)
C12 0.0629(17) 0.0725(19) 0.0676(18) -0.0216(15) 0.0055(14) -0.0011(14)
C13 0.078(2) 0.079(2) 0.0651(18) -0.0223(16) 0.0095(15) -0.0029(16)
C17 0.081(2) 0.091(2) 0.067(2) -0.0285(17) 0.0093(16) -0.0044(18)
C15 0.083(2) 0.082(2) 0.0596(17) -0.0216(15) 0.0114(15) -0.0073(17)
C18 0.079(2) 0.089(2) 0.074(2) -0.0284(18) 0.0051(16) 0.0004(18)
C16 0.082(2) 0.084(2) 0.0686(19) -0.0235(16) 0.0110(16) -0.0055(17)
C14 0.080(2) 0.092(2) 0.0621(18) -0.0248(16) 0.0126(15) -0.0127(18)
C20 0.082(2) 0.091(2) 0.071(2) -0.0260(18) 0.0035(16) 0.0049(18)
C22 0.100(3) 0.134(4) 0.093(3) -0.043(3) -0.009(2) -0.003(3)

loop_
_atom_type_symbol
_atom_type_description
_atom_type_scat_dispersion_real
_atom_type_scat_dispersion_imag
_atom_type_scat_source
C C 0.0033 0.0016 'International Tables Vol C Tables 4.2.6.8 and 6.1.1.4'
Fe Fe 0.3463 0.8444 'International Tables Vol C Tables 4.2.6.8 and 6.1.1.4'
N N 0.0061 0.0033 'International Tables Vol C Tables 4.2.6.8 and 6.1.1.4'
O O 0.0106 0.0060 'International Tables Vol C Tables 4.2.6.8 and 6.1.1.4'
H H 0.0000 0.0000 'International Tables Vol C Tables 4.2.6.8 and 6.1.1.4'

loop_
_geom_angle_atom_site_label_1
_geom_angle_atom_site_label_2
_geom_angle_atom_site_label_3
_geom_angle
_geom_angle_site_symmetry_1
_geom_angle_site_symmetry_3
C5 Fe1 C5 180.000(1) 2_665 .
C5 Fe1 C6 41.07(10) 2_665 2_665
C5 Fe1 C6 138.93(10) . 2_665
C5 Fe1 C6 138.93(10) 2_665 .
C5 Fe1 C6 41.07(10) . .
C6 Fe1 C6 180.00(14) 2_665 .
C5 Fe1 C8 111.41(10) 2_665 .
C5 Fe1 C8 68.59(10) . .
C6 Fe1 C8 111.77(13) 2_665 .
C6 Fe1 C8 68.23(13) . .
C5 Fe1 C8 68.59(10) 2_665 2_665
C5 Fe1 C8 111.41(10) . 2_665
C6 Fe1 C8 68.23(13) 2_665 2_665
C6 Fe1 C8 111.77(13) . 2_665
C8 Fe1 C8 180.0(2) . 2_665
C5 Fe1 C9 139.05(10) 2_665 .
C5 Fe1 C9 40.95(10) . .
C6 Fe1 C9 111.39(12) 2_665 .
C6 Fe1 C9 68.61(11) . .
C8 Fe1 C9 40.49(11) . .
C8 Fe1 C9 139.51(11) 2_665 .
C5 Fe1 C9 40.95(10) 2_665 2_665
C5 Fe1 C9 139.05(10) . 2_665
C6 Fe1 C9 68.61(11) 2_665 2_665
C6 Fe1 C9 111.39(12) . 2_665
C8 Fe1 C9 139.51(11) . 2_665
C8 Fe1 C9 40.49(11) 2_665 2_665
C9 Fe1 C9 180.0(2) . 2_665
C5 Fe1 C7 111.42(10) 2_665 .
C5 Fe1 C7 68.58(10) . .
C6 Fe1 C7 139.59(11) 2_665 .
C6 Fe1 C7 40.41(11) . .
C8 Fe1 C7 40.47(13) . .
C8 Fe1 C7 139.53(13) 2_665 .
C9 Fe1 C7 68.21(12) . .
C9 Fe1 C7 111.79(12) 2_665 .
C5 Fe1 C7 68.58(10) 2_665 2_665
C5 Fe1 C7 111.42(10) . 2_665
C6 Fe1 C7 40.41(11) 2_665 2_665
C6 Fe1 C7 139.59(11) . 2_665
C8 Fe1 C7 139.53(13) . 2_665
C8 Fe1 C7 40.47(13) 2_665 2_665
C9 Fe1 C7 111.79(12) . 2_665
C9 Fe1 C7 68.21(12) 2_665 2_665
C7 Fe1 C7 180.00(9) . 2_665
O2 C4 O3 124.2(2) . .
O2 C4 C5 117.5(2) . .
O3 C4 C5 118.3(2) . .
C9 C5 C6 107.3(2) . .
C9 C5 C4 125.1(2) . .
C6 C5 C4 127.3(2) . .
C9 C5 Fe1 69.90(14) . .
C6 C5 Fe1 69.55(14) . .
C4 C5 Fe1 121.60(17) . .
C8 C9 C5 107.9(2) . .
C8 C9 Fe1 69.61(14) . .
C5 C9 Fe1 69.15(13) . .
C8 C9 H9 126.1 . .
C5 C9 H9 126.1 . .
Fe1 C9 H9 126.1 . .
C7 C6 C5 108.2(3) . .
C7 C6 Fe1 70.13(17) . .
C5 C6 Fe1 69.38(14) . .
C7 C6 H6 125.9 . .
C5 C6 H6 125.9 . .
Fe1 C6 H6 125.9 . .
C7 C8 C9 108.4(2) . .
C7 C8 Fe1 69.95(15) . .
C9 C8 Fe1 69.89(14) . .
C7 C8 H8 125.8 . .
C9 C8 H8 125.8 . .
Fe1 C8 H8 125.8 . .
C6 C7 C8 108.2(2) . .
C6 C7 Fe1 69.46(15) . .
C8 C7 Fe1 69.58(17) . .
C6 C7 H7 125.9 . .
C8 C7 H7 125.9 . .
Fe1 C7 H7 125.9 . .
C11 N10 H10A 109.5 . .
C11 N10 H10B 109.5 . .
H10A N10 H10B 109.5 . .
C11 N10 H10C 109.5 . .
H10A N10 H10C 109.5 . .
H10B N10 H10C 109.5 . .
C20 C19 C18 114.8(3) . .
C20 C19 H19A 108.6 . .
C18 C19 H19A 108.6 . .
C20 C19 H19B 108.6 . .
C18 C19 H19B 108.6 . .
H19A C19 H19B 107.5 . .
C20 C21 C22 114.1(3) . .
C20 C21 H21A 108.7 . .
C22 C21 H21A 108.7 . .
C20 C21 H21B 108.7 . .
C22 C21 H21B 108.7 . .
H21A C21 H21B 107.6 . .
N10 C11 C12 112.1(2) . .
N10 C11 H11A 109.2 . .
C12 C11 H11A 109.2 . .
N10 C11 H11B 109.2 . .
C12 C11 H11B 109.2 . .
H11A C11 H11B 107.9 . .
C11 C12 C13 112.7(2) . .
C11 C12 H12A 109.1 . .
C13 C12 H12A 109.1 . .
C11 C12 H12B 109.1 . .
C13 C12 H12B 109.1 . .
H12A C12 H12B 107.8 . .
C14 C13 C12 112.6(2) . .
C14 C13 H13A 109.1 . .
C12 C13 H13A 109.1 . .
C14 C13 H13B 109.1 . .
C12 C13 H13B 109.1 . .
H13A C13 H13B 107.8 . .
C16 C17 C18 114.8(3) . .
C16 C17 H17A 108.6 . .
C18 C17 H17A 108.6 . .
C16 C17 H17B 108.6 . .
C18 C17 H17B 108.6 . .
H17A C17 H17B 107.5 . .
C14 C15 C16 113.4(3) . .
C14 C15 H15A 108.9 . .
C16 C15 H15A 108.9 . .
C14 C15 H15B 108.9 . .
C16 C15 H15B 108.9 . .
H15A C15 H15B 107.7 . .
C19 C18 C17 115.4(3) . .
C19 C18 H18A 108.4 . .
C17 C18 H18A 108.4 . .
C19 C18 H18B 108.4 . .
C17 C18 H18B 108.4 . .
H18A C18 H18B 107.5 . .
C17 C16 C15 115.1(3) . .
C17 C16 H16A 108.5 . .
C15 C16 H16A 108.5 . .
C17 C16 H16B 108.5 . .
C15 C16 H16B 108.5 . .
H16A C16 H16B 107.5 . .
C13 C14 C15 115.8(3) . .
C13 C14 H14A 108.3 . .
C15 C14 H14A 108.3 . .
C13 C14 H14B 108.3 . .
C15 C14 H14B 108.3 . .
H14A C14 H14B 107.4 . .
C19 C20 C21 114.9(3) . .
C19 C20 H20A 108.5 . .
C21 C20 H20A 108.5 . .
C19 C20 H20B 108.5 . .
C21 C20 H20B 108.5 . .
H20A C20 H20B 107.5 . .
C21 C22 H22A 109.5 . .
C21 C22 H22B 109.5 . .
H22A C22 H22B 109.5 . .
C21 C22 H22C 109.5 . .
H22A C22 H22C 109.5 . .
H22B C22 H22C 109.5 . .

loop_
_geom_bond_atom_site_label_1
_geom_bond_atom_site_label_2
_geom_bond_distance
_geom_bond_site_symmetry_2
Fe1 C5 2.026(2) 2_665
Fe1 C5 2.026(2) .
Fe1 C6 2.029(3) 2_665
Fe1 C6 2.029(3) .
Fe1 C8 2.033(3) .
Fe1 C8 2.033(3) 2_665
Fe1 C9 2.036(2) .
Fe1 C9 2.036(2) 2_665
Fe1 C7 2.037(3) .
Fe1 C7 2.037(3) 2_665
O2 C4 1.240(3) .
O3 C4 1.266(3) .
C4 C5 1.490(3) .
C5 C9 1.421(4) .
C5 C6 1.422(4) .
C9 C8 1.408(4) .
C9 H9 0.9800 .
C6 C7 1.405(4) .
C6 H6 0.9800 .
C8 C7 1.408(5) .
C8 H8 0.9800 .
C7 H7 0.9800 .
N10 C11 1.480(4) .
N10 H10A 0.8900 .
N10 H10B 0.8900 .
N10 H10C 0.8900 .
C19 C20 1.505(5) .
C19 C18 1.510(4) .
C19 H19A 0.9700 .
C19 H19B 0.9700 .
C21 C20 1.510(5) .
C21 C22 1.511(5) .
C21 H21A 0.9700 .
C21 H21B 0.9700 .
C11 C12 1.497(4) .
C11 H11A 0.9700 .
C11 H11B 0.9700 .
C12 C13 1.520(4) .
C12 H12A 0.9700 .
C12 H12B 0.9700 .
C13 C14 1.495(4) .
C13 H13A 0.9700 .
C13 H13B 0.9700 .
C17 C16 1.499(4) .
C17 C18 1.513(5) .
C17 H17A 0.9700 .
C17 H17B 0.9700 .
C15 C14 1.504(4) .
C15 C16 1.513(5) .
C15 H15A 0.9700 .
C15 H15B 0.9700 .
C18 H18A 0.9700 .
C18 H18B 0.9700 .
C16 H16A 0.9700 .
C16 H16B 0.9700 .
C14 H14A 0.9700 .
C14 H14B 0.9700 .
C20 H20A 0.9700 .
C20 H20B 0.9700 .
C22 H22A 0.9600 .
C22 H22B 0.9600 .
C22 H22C 0.9600 .

loop_
_geom_hbond_atom_site_label_D
_geom_hbond_atom_site_label_H
_geom_hbond_atom_site_label_A
_geom_hbond_distance_DH
_geom_hbond_distance_HA
_geom_hbond_distance_DA
_geom_hbond_angle_DHA
_geom_hbond_site_symmetry_A
N10 H10A O3 0.89 1.91 2.775(3) 164.6 2_565
N10 H10B O3 0.89 1.87 2.724(3) 159.5 1_445
N10 H10C O2 0.89 1.82 2.697(3) 166.6 1_545
